data_4308182
loop_
_publ_author_name
'Gianluca Ambrosi'
'Mauro Formica'
'Vieri Fusi'
'Luca Giorgi'
'Annalisa Guerri'
'Mauro Micheloni'
'Paola Paoli'
'Roberto Pontellini'
'Patrizia Rossi'

_publ_contact_author_address
;Institute of Chemical Sciences,
University of Urbino,
P.za Rinascimento 6, 
I-61029 Urbino, 
Italy
;
_publ_contact_author_email vieri@uniurb.it
_publ_contact_author_fax +390722350032
_publ_contact_author_name 'Vieri Fusi'
_publ_contact_author_phone +390722378347
_publ_section_title
;
A New Branched Phenanthroline Derivative Ligand: Synthesis, Solution
Chemistry, and Crystal Structures of Copper(II) and Zinc(II) Complexes
;
_journal_name_full 'Inorganic Chemistry'
_journal_page_first 4737
_journal_page_last 4748
_journal_paper_doi 10.1021/ic070184j
_journal_volume 46
_journal_year 2007
_chemical_formula_moiety 'C22 H36 Cu N8, 4(Cl O4), 3(H2 O)'
_chemical_formula_sum 'C22 H42 Cl4 Cu N8 O19'
_chemical_formula_weight 927.98
_chemical_name_systematic
;
 ?
;
_space_group_IT_number 2
_symmetry_cell_setting triclinic
_symmetry_space_group_name_Hall '-P 1'
_symmetry_space_group_name_H-M 'P -1'
_atom_sites_solution_hydrogens difmap
_atom_sites_solution_primary direct
_atom_sites_solution_secondary difmap
_audit_creation_method SHELXL-97
_cell_angle_alpha 77.837(5)
_cell_angle_beta 80.571(6)
_cell_angle_gamma 85.084(5)
_cell_formula_units_Z 2
_cell_length_a 9.4067(7)
_cell_length_b 9.6940(6)
_cell_length_c 20.4120(10)
_cell_measurement_temperature 120
_cell_volume 1792.4(2)
_computing_cell_refinement
;
CrysAlis RED, Oxford Diffraction Ltd.,
Version 1.171.29.2 (release 20-01-2006 CrysAlis171 .NET)
(compiled Jan 20 2006,12:36:28)
;
_computing_data_collection
;
CrysAlis CCD, Oxford Diffraction Ltd.,
Version 1.171.29.2 (release 20-01-2006 CrysAlis171 .NET)
(compiled Jan 20 2006,12:36:28)
;
_computing_data_reduction
;
CrysAlis RED, Oxford Diffraction Ltd.,
Version 1.171.29.2 (release 20-01-2006 CrysAlis171 .NET)
(compiled Jan 20 2006,12:36:28)
;
_computing_molecular_graphics 'ORTEP-3 (Farruggia, 1997)'
_computing_publication_material 'PARST97 (Nardelli, 1995)'
_computing_structure_refinement 'SHELXL-97 (Sheldrick, 1997)'
_computing_structure_solution 'SIR97 (Altomare, 1999)'
_diffrn_ambient_temperature 120
_diffrn_detector_area_resol_mean 16.4547
_diffrn_measured_fraction_theta_full 0.895
_diffrn_measured_fraction_theta_max 0.895
_diffrn_measurement_device_type 'Xcalibur3 4 circles diffractometer'
_diffrn_measurement_method 'intensity from \w scans'
_diffrn_radiation_monochromator graphite
_diffrn_radiation_source 'Enhance (Mo) X-ray Source'
_diffrn_radiation_type MoK\a
_diffrn_radiation_wavelength 0.71069
_diffrn_reflns_av_R_equivalents 0.0351
_diffrn_reflns_av_sigmaI/netI 0.0760
_diffrn_reflns_limit_h_max 13
_diffrn_reflns_limit_h_min -13
_diffrn_reflns_limit_k_max 13
_diffrn_reflns_limit_k_min -14
_diffrn_reflns_limit_l_max 30
_diffrn_reflns_limit_l_min -29
_diffrn_reflns_number 29194
_diffrn_reflns_theta_full 32.17
_diffrn_reflns_theta_max 32.17
_diffrn_reflns_theta_min 4.31
_exptl_absorpt_coefficient_mu 0.998
_exptl_absorpt_correction_T_max 0.7052
_exptl_absorpt_correction_T_min 0.5892
_exptl_absorpt_correction_type empirical
_exptl_absorpt_process_details
;
CrysAlis RED, Oxford Diffraction Ltd.,
Version 1.171.29.2 (release 20-01-2006 CrysAlis171 .NET)
(compiled Jan 20 2006,12:36:28)
;
_exptl_crystal_colour 'light blue'
_exptl_crystal_density_diffrn 1.719
_exptl_crystal_density_method 'not measured'
_exptl_crystal_description prismatic
_exptl_crystal_F_000 958
_exptl_crystal_size_max 0.55
_exptl_crystal_size_mid 0.50
_exptl_crystal_size_min 0.35
_refine_diff_density_max 0.909
_refine_diff_density_min -0.429
_refine_diff_density_rms 0.095
_refine_ls_extinction_method none
_refine_ls_goodness_of_fit_ref 0.904
_refine_ls_hydrogen_treatment refall
_refine_ls_matrix_type full
_refine_ls_number_parameters 655
_refine_ls_number_reflns 11315
_refine_ls_number_restraints 0
_refine_ls_restrained_S_all 0.904
_refine_ls_R_factor_all 0.0730
_refine_ls_R_factor_gt 0.0434
_refine_ls_shift/su_max 0.001
_refine_ls_shift/su_mean 0.000
_refine_ls_structure_factor_coef Fsqd
_refine_ls_weighting_details 'calc w=1/[\s^2^(Fo^2^)+(0.0542P)^2^+0.0000P] where P=(Fo^2^+2Fc^2^)/3'
_refine_ls_weighting_scheme calc
_refine_ls_wR_factor_gt 0.0966
_refine_ls_wR_factor_ref 0.1062
_reflns_number_gt 6626
_reflns_number_total 11315
_reflns_threshold_expression >2sigma(I)
_cod_data_source_file ic070184j-file001_3.cif
_cod_data_source_block 5
_cod_original_cell_volume 1792.45(19)
_cod_database_code 4308182

loop_
_symmetry_equiv_pos_as_xyz
'x, y, z'
'-x, -y, -z'

loop_
_atom_site_label
_atom_site_type_symbol
_atom_site_fract_x
_atom_site_fract_y
_atom_site_fract_z
_atom_site_U_iso_or_equiv
_atom_site_adp_type
_atom_site_occupancy
_atom_site_symmetry_multiplicity
_atom_site_calc_flag
_atom_site_refinement_flags
_atom_site_disorder_assembly
_atom_site_disorder_group
Cu1 Cu 0.84186(3) 0.28188(3) 0.318287(14) 0.01758(8) Uani 1 1 d . . .
Cl1 Cl 0.57342(6) 0.71649(6) 0.27383(3) 0.01947(12) Uani 1 1 d . . .
Cl2 Cl 1.02649(6) 1.21038(6) 0.08124(3) 0.01983(12) Uani 1 1 d . . .
Cl3 Cl 0.55083(6) 1.13007(6) 0.08672(3) 0.02068(12) Uani 1 1 d . . .
Cl4 Cl 1.17977(6) 0.09579(6) 0.41049(3) 0.02639(14) Uani 1 1 d . . .
O1 O 0.58751(19) 0.59216(18) 0.32580(9) 0.0308(4) Uani 1 1 d . . .
O2 O 0.70576(18) 0.78935(18) 0.25885(9) 0.0295(4) Uani 1 1 d . . .
O3 O 0.5475(2) 0.67498(18) 0.21306(9) 0.0317(4) Uani 1 1 d . . .
O4 O 0.45619(18) 0.80894(18) 0.29578(9) 0.0285(4) Uani 1 1 d . . .
O5 O 1.15159(18) 1.20839(18) 0.11322(10) 0.0324(4) Uani 1 1 d . . .
O6 O 0.90223(18) 1.18073(18) 0.13299(8) 0.0273(4) Uani 1 1 d . . .
O7 O 1.0444(2) 1.10457(18) 0.04072(9) 0.0349(5) Uani 1 1 d . . .
O8 O 1.00507(18) 1.34782(17) 0.03891(9) 0.0297(4) Uani 1 1 d . . .
O9 O 0.57822(18) 1.05480(19) 0.15211(8) 0.0304(4) Uani 1 1 d . . .
O10 O 0.68136(17) 1.12536(18) 0.03821(8) 0.0279(4) Uani 1 1 d . . .
O11 O 0.50746(19) 1.27622(17) 0.08849(10) 0.0356(5) Uani 1 1 d . . .
O12 O 0.43829(18) 1.06626(17) 0.06586(9) 0.0273(4) Uani 1 1 d . . .
O13 O 1.2614(2) 0.0768(2) 0.46491(10) 0.0399(5) Uani 1 1 d . . .
O14 O 1.2502(2) 0.1920(3) 0.35412(13) 0.0800(9) Uani 1 1 d . . .
O15 O 1.03736(18) 0.15415(19) 0.42867(9) 0.0326(4) Uani 1 1 d . . .
O16 O 1.1702(3) -0.0349(3) 0.39238(17) 0.0878(11) Uani 1 1 d . . .
O1W O 0.7265(2) 1.4752(2) 0.06972(10) 0.0325(5) Uani 1 1 d . . .
O2W O 1.32376(19) 1.2449(2) -0.04769(10) 0.0226(4) Uani 1 1 d . . .
O3W O 0.2496(2) 0.9226(2) 0.19935(11) 0.0268(4) Uani 1 1 d . . .
N1 N 0.7056(2) 0.3575(2) 0.23992(11) 0.0222(4) Uani 1 1 d . . .
N2 N 0.9813(2) 0.1400(2) 0.27813(12) 0.0206(4) Uani 1 1 d . . .
N3 N 0.7003(2) 0.11923(19) 0.34835(10) 0.0200(4) Uani 1 1 d . . .
N4 N 0.74992(19) 0.32490(18) 0.40392(9) 0.0167(4) Uani 1 1 d . . .
N5 N 0.96571(19) 0.44984(18) 0.32149(9) 0.0154(4) Uani 1 1 d . . .
N6 N 1.12894(19) 0.59228(19) 0.15960(9) 0.0168(4) Uani 1 1 d . . .
N7 N 1.3814(2) 0.7565(2) 0.09813(11) 0.0199(4) Uani 1 1 d . . .
N8 N 0.8420(2) 0.8756(2) 0.11714(12) 0.0213(4) Uani 1 1 d . . .
C1 C 0.5718(3) 0.2816(3) 0.26550(14) 0.0243(5) Uani 1 1 d . . .
C2 C 0.6117(3) 0.1291(3) 0.29317(13) 0.0238(5) Uani 1 1 d . . .
C3 C 0.9158(3) -0.0005(3) 0.29453(13) 0.0244(5) Uani 1 1 d . . .
C4 C 0.8007(3) -0.0091(3) 0.35631(13) 0.0227(5) Uani 1 1 d . . .
C5 C 0.6058(3) 0.1298(3) 0.41388(13) 0.0256(5) Uani 1 1 d . . .
C6 C 0.6484(2) 0.2476(2) 0.44321(12) 0.0205(5) Uani 1 1 d . . .
C7 C 0.5889(3) 0.2781(3) 0.50685(13) 0.0259(5) Uani 1 1 d . . .
C8 C 0.6350(3) 0.3905(3) 0.52687(13) 0.0270(6) Uani 1 1 d . . .
C9 C 0.7452(3) 0.4729(2) 0.48580(12) 0.0212(5) Uani 1 1 d . . .
C10 C 0.8059(3) 0.5909(3) 0.50116(12) 0.0241(5) Uani 1 1 d . . .
C11 C 0.9187(3) 0.6556(3) 0.45948(12) 0.0240(5) Uani 1 1 d . . .
C12 C 0.9820(2) 0.6092(2) 0.39826(11) 0.0189(5) Uani 1 1 d . . .
C13 C 1.1061(3) 0.6640(2) 0.35546(12) 0.0226(5) Uani 1 1 d . . .
C14 C 1.1543(3) 0.6121(2) 0.29782(12) 0.0215(5) Uani 1 1 d . . .
C15 C 1.0801(2) 0.5074(2) 0.28093(11) 0.0177(5) Uani 1 1 d . . .
C16 C 0.9191(2) 0.5001(2) 0.37937(11) 0.0166(4) Uani 1 1 d . . .
C17 C 0.8010(2) 0.4329(2) 0.42448(11) 0.0177(5) Uani 1 1 d . . .
C18 C 1.1264(3) 0.4654(2) 0.21362(12) 0.0187(5) Uani 1 1 d . . .
C19 C 0.9832(2) 0.6510(2) 0.15026(13) 0.0193(5) Uani 1 1 d . . .
C20 C 0.9882(3) 0.8088(3) 0.12463(14) 0.0211(5) Uani 1 1 d . . .
C21 C 1.2187(2) 0.5704(3) 0.09663(12) 0.0186(5) Uani 1 1 d . . .
C22 C 1.3728(3) 0.6047(2) 0.09590(13) 0.0195(5) Uani 1 1 d . . .
H1WA H 0.809(3) 1.440(3) 0.0594(15) 0.038(9) Uiso 1 1 d . . .
H1WB H 0.664(4) 1.420(3) 0.0728(17) 0.048(10) Uiso 1 1 d . . .
H2WA H 1.324(3) 1.217(3) -0.0164(15) 0.026(10) Uiso 1 1 d . . .
H2WB H 1.294(3) 1.335(3) -0.0471(14) 0.029(7) Uiso 1 1 d . . .
H3WA H 0.301(3) 0.907(3) 0.2275(15) 0.029(8) Uiso 1 1 d . . .
H3WB H 0.268(4) 0.997(5) 0.178(2) 0.090(16) Uiso 1 1 d . . .
H1NA H 1.009(3) 0.163(3) 0.2374(15) 0.030(8) Uiso 1 1 d . . .
H1NB H 1.055(3) 0.131(2) 0.2964(13) 0.016(6) Uiso 1 1 d . . .
H2NA H 0.687(3) 0.437(3) 0.2339(14) 0.032(9) Uiso 1 1 d . . .
H2NB H 0.745(3) 0.336(3) 0.2017(15) 0.031(8) Uiso 1 1 d . . .
H7NA H 0.800(3) 0.838(3) 0.0911(14) 0.024(7) Uiso 1 1 d . . .
H7NB H 0.788(2) 0.864(2) 0.1540(12) 0.001(5) Uiso 1 1 d . . .
H7NC H 0.844(3) 0.965(3) 0.0983(14) 0.034(8) Uiso 1 1 d . . .
H8NA H 1.327(2) 0.778(2) 0.1316(12) 0.005(5) Uiso 1 1 d . . .
H8NB H 1.341(3) 0.811(3) 0.0610(16) 0.044(9) Uiso 1 1 d . . .
H8NC H 1.470(3) 0.776(3) 0.0974(14) 0.032(8) Uiso 1 1 d . . .
H1A H 0.507(3) 0.286(3) 0.2353(13) 0.023(7) Uiso 1 1 d . . .
H1B H 0.517(3) 0.324(3) 0.3012(14) 0.030(7) Uiso 1 1 d . . .
H2A H 0.534(3) 0.080(2) 0.3074(11) 0.012(6) Uiso 1 1 d . . .
H2B H 0.665(3) 0.090(2) 0.2585(13) 0.020(6) Uiso 1 1 d . . .
H3A H 0.874(3) -0.003(2) 0.2558(13) 0.021(6) Uiso 1 1 d . . .
H3B H 0.986(3) -0.073(3) 0.3013(12) 0.022(7) Uiso 1 1 d . . .
H4A H 0.847(3) -0.014(2) 0.3988(13) 0.024(7) Uiso 1 1 d . . .
H4B H 0.756(3) -0.090(3) 0.3615(14) 0.040(8) Uiso 1 1 d . . .
H5A H 0.610(3) 0.045(3) 0.4452(13) 0.021(7) Uiso 1 1 d . . .
H5B H 0.511(3) 0.154(3) 0.4038(13) 0.029(7) Uiso 1 1 d . . .
H7 H 0.517(3) 0.220(2) 0.5325(12) 0.019(6) Uiso 1 1 d . . .
H8 H 0.602(3) 0.412(3) 0.5626(13) 0.023(7) Uiso 1 1 d . . .
H10 H 0.766(2) 0.621(2) 0.5403(11) 0.009(5) Uiso 1 1 d . . .
H11 H 0.963(2) 0.729(2) 0.4690(11) 0.012(6) Uiso 1 1 d . . .
H13 H 1.160(3) 0.737(3) 0.3641(12) 0.021(6) Uiso 1 1 d . . .
H14 H 1.229(3) 0.643(2) 0.2665(12) 0.018(6) Uiso 1 1 d . . .
H18A H 1.069(3) 0.406(3) 0.2091(12) 0.018(6) Uiso 1 1 d . . .
H18B H 1.223(2) 0.422(2) 0.2115(10) 0.007(5) Uiso 1 1 d . . .
H19A H 0.937(2) 0.610(2) 0.1155(11) 0.007(5) Uiso 1 1 d . . .
H19B H 0.920(3) 0.634(3) 0.1929(14) 0.025(7) Uiso 1 1 d . . .
H20A H 1.040(2) 0.830(2) 0.0810(12) 0.006(5) Uiso 1 1 d . . .
H20B H 1.024(3) 0.855(3) 0.1531(14) 0.033(7) Uiso 1 1 d . . .
H21A H 1.179(2) 0.640(2) 0.0570(12) 0.014(6) Uiso 1 1 d . . .
H21B H 1.218(3) 0.483(3) 0.0893(12) 0.024(7) Uiso 1 1 d . . .
H22A H 1.407(2) 0.548(2) 0.1365(12) 0.009(5) Uiso 1 1 d . . .
H22B H 1.425(3) 0.592(3) 0.0589(14) 0.025(7) Uiso 1 1 d . . .

loop_
_atom_site_aniso_label
_atom_site_aniso_U_11
_atom_site_aniso_U_22
_atom_site_aniso_U_33
_atom_site_aniso_U_23
_atom_site_aniso_U_13
_atom_site_aniso_U_12
Cu1 0.02007(15) 0.01757(15) 0.01559(15) -0.00452(11) -0.00077(11) -0.00442(11)
Cl1 0.0202(3) 0.0200(3) 0.0185(3) -0.0046(2) -0.0023(2) -0.0014(2)
Cl2 0.0201(3) 0.0190(3) 0.0204(3) -0.0039(2) -0.0014(2) -0.0042(2)
Cl3 0.0200(3) 0.0204(3) 0.0212(3) -0.0026(2) -0.0036(2) -0.0016(2)
Cl4 0.0236(3) 0.0312(3) 0.0283(3) -0.0133(3) -0.0072(2) 0.0016(2)
O1 0.0374(11) 0.0265(10) 0.0236(10) 0.0024(8) -0.0029(8) 0.0039(8)
O2 0.0212(9) 0.0336(10) 0.0344(10) -0.0088(8) 0.0007(7) -0.0101(7)
O3 0.0430(11) 0.0328(10) 0.0250(10) -0.0122(8) -0.0132(8) -0.0014(8)
O4 0.0260(10) 0.0275(9) 0.0312(10) -0.0096(8) -0.0012(7) 0.0065(7)
O5 0.0242(10) 0.0293(10) 0.0456(12) -0.0043(9) -0.0144(8) -0.0016(8)
O6 0.0249(9) 0.0334(10) 0.0207(9) -0.0026(8) 0.0026(7) -0.0045(7)
O7 0.0520(12) 0.0267(10) 0.0263(10) -0.0127(8) 0.0098(9) -0.0160(8)
O8 0.0279(10) 0.0228(9) 0.0324(10) 0.0055(8) -0.0015(8) -0.0014(7)
O9 0.0293(10) 0.0396(11) 0.0199(9) 0.0001(8) -0.0060(7) 0.0009(8)
O10 0.0209(9) 0.0370(10) 0.0219(9) -0.0005(8) 0.0005(7) -0.0008(7)
O11 0.0329(11) 0.0195(9) 0.0562(13) -0.0121(9) -0.0068(9) -0.0001(8)
O12 0.0254(9) 0.0274(9) 0.0305(10) -0.0037(8) -0.0094(7) -0.0050(7)
O13 0.0330(11) 0.0567(13) 0.0352(11) -0.0147(10) -0.0173(9) 0.0053(9)
O14 0.0340(13) 0.131(2) 0.0482(15) 0.0366(15) 0.0014(11) -0.0042(14)
O15 0.0225(10) 0.0415(11) 0.0363(11) -0.0152(9) -0.0058(8) 0.0051(8)
O16 0.0671(18) 0.0730(18) 0.162(3) -0.093(2) -0.0563(18) 0.0291(14)
O1W 0.0238(11) 0.0285(11) 0.0452(12) -0.0121(9) 0.0006(9) -0.0010(9)
O2W 0.0203(9) 0.0247(11) 0.0213(11) -0.0011(8) -0.0024(8) -0.0024(7)
O3W 0.0249(10) 0.0248(11) 0.0291(11) -0.0008(8) -0.0038(8) -0.0040(8)
N1 0.0254(12) 0.0179(11) 0.0227(12) -0.0038(9) -0.0034(9) -0.0001(9)
N2 0.0247(12) 0.0191(10) 0.0188(11) -0.0032(9) -0.0053(9) -0.0023(8)
N3 0.0219(10) 0.0193(10) 0.0181(10) -0.0023(8) -0.0017(8) -0.0038(8)
N4 0.0173(10) 0.0166(9) 0.0152(9) -0.0011(8) -0.0023(7) 0.0000(7)
N5 0.0194(10) 0.0120(9) 0.0144(9) -0.0004(7) -0.0050(7) 0.0004(7)
N6 0.0156(9) 0.0182(10) 0.0141(9) 0.0005(7) 0.0011(7) -0.0023(7)
N7 0.0157(11) 0.0224(11) 0.0208(11) -0.0049(9) 0.0011(9) -0.0032(8)
N8 0.0211(11) 0.0179(11) 0.0260(12) -0.0045(9) -0.0061(9) -0.0006(8)
C1 0.0200(13) 0.0258(13) 0.0298(14) -0.0083(11) -0.0084(11) 0.0000(10)
C2 0.0251(14) 0.0237(13) 0.0251(13) -0.0045(11) -0.0084(11) -0.0075(11)
C3 0.0290(14) 0.0165(12) 0.0266(14) -0.0027(10) -0.0032(11) -0.0007(10)
C4 0.0261(13) 0.0159(12) 0.0250(13) -0.0002(10) -0.0047(10) -0.0035(10)
C5 0.0232(14) 0.0272(14) 0.0248(14) -0.0034(11) 0.0015(10) -0.0069(10)
C6 0.0192(12) 0.0198(12) 0.0204(12) -0.0008(9) -0.0025(9) 0.0018(9)
C7 0.0245(14) 0.0278(14) 0.0220(13) -0.0009(11) 0.0012(10) -0.0022(11)
C8 0.0317(15) 0.0278(14) 0.0184(13) -0.0081(11) 0.0050(10) 0.0069(11)
C9 0.0262(13) 0.0207(12) 0.0164(12) -0.0050(9) -0.0040(9) 0.0052(10)
C10 0.0345(15) 0.0222(12) 0.0168(12) -0.0081(10) -0.0053(10) 0.0059(10)
C11 0.0356(15) 0.0176(12) 0.0221(13) -0.0075(10) -0.0121(11) 0.0033(10)
C12 0.0251(13) 0.0164(11) 0.0168(11) -0.0032(9) -0.0085(9) 0.0003(9)
C13 0.0299(14) 0.0161(12) 0.0236(13) -0.0006(10) -0.0110(10) -0.0057(10)
C14 0.0250(13) 0.0185(12) 0.0192(12) 0.0016(10) -0.0020(10) -0.0069(10)
C15 0.0185(12) 0.0170(11) 0.0164(11) -0.0002(9) -0.0036(9) -0.0008(9)
C16 0.0184(11) 0.0160(11) 0.0174(11) -0.0066(9) -0.0057(9) 0.0024(8)
C17 0.0200(12) 0.0170(11) 0.0156(11) -0.0018(9) -0.0052(9) 0.0022(9)
C18 0.0187(12) 0.0167(12) 0.0201(12) -0.0031(9) -0.0013(9) -0.0017(9)
C19 0.0172(12) 0.0196(12) 0.0209(12) -0.0030(10) -0.0028(9) -0.0024(9)
C20 0.0150(12) 0.0217(12) 0.0270(14) -0.0059(11) -0.0032(10) -0.0009(9)
C21 0.0200(12) 0.0189(12) 0.0165(12) -0.0036(10) 0.0010(9) -0.0056(9)
C22 0.0194(12) 0.0179(12) 0.0203(12) -0.0054(10) 0.0021(10) -0.0019(9)

loop_
_atom_type_symbol
_atom_type_description
_atom_type_scat_dispersion_real
_atom_type_scat_dispersion_imag
_atom_type_scat_source
C C 0.0033 0.0016 'International Tables Vol C Tables 4.2.6.8 and 6.1.1.4'
H H 0.0000 0.0000 'International Tables Vol C Tables 4.2.6.8 and 6.1.1.4'
N N 0.0061 0.0033 'International Tables Vol C Tables 4.2.6.8 and 6.1.1.4'
O O 0.0106 0.0060 'International Tables Vol C Tables 4.2.6.8 and 6.1.1.4'
Cl Cl 0.1484 0.1585 'International Tables Vol C Tables 4.2.6.8 and 6.1.1.4'
Cu Cu 0.3201 1.2651 'International Tables Vol C Tables 4.2.6.8 and 6.1.1.4'

loop_
_geom_angle_atom_site_label_1
_geom_angle_atom_site_label_2
_geom_angle_atom_site_label_3
_geom_angle
_geom_angle_site_symmetry_1
_geom_angle_site_symmetry_3
_geom_angle_publ_flag
N4 Cu1 N2 141.98(8) . . ?
N4 Cu1 N3 80.81(7) . . ?
N2 Cu1 N3 85.86(8) . . ?
N4 Cu1 N5 80.96(7) . . ?
N2 Cu1 N5 105.87(8) . . ?
N3 Cu1 N5 161.16(7) . . ?
N4 Cu1 N1 110.77(8) . . ?
N2 Cu1 N1 102.82(9) . . ?
N3 Cu1 N1 83.58(8) . . ?
N5 Cu1 N1 107.39(8) . . ?
O4 Cl1 O1 110.47(11) . . ?
O4 Cl1 O2 109.57(10) . . ?
O1 Cl1 O2 109.30(11) . . ?
O4 Cl1 O3 109.57(11) . . ?
O1 Cl1 O3 109.27(11) . . ?
O2 Cl1 O3 108.64(11) . . ?
O7 Cl2 O5 110.10(11) . . ?
O7 Cl2 O8 109.52(11) . . ?
O5 Cl2 O8 109.56(11) . . ?
O7 Cl2 O6 108.84(11) . . ?
O5 Cl2 O6 108.95(11) . . ?
O8 Cl2 O6 109.85(10) . . ?
O9 Cl3 O12 109.79(11) . . ?
O9 Cl3 O11 110.60(11) . . ?
O12 Cl3 O11 109.03(11) . . ?
O9 Cl3 O10 109.23(10) . . ?
O12 Cl3 O10 109.43(10) . . ?
O11 Cl3 O10 108.72(11) . . ?
O16 Cl4 O13 109.66(14) . . ?
O16 Cl4 O14 109.9(2) . . ?
O13 Cl4 O14 108.72(14) . . ?
O16 Cl4 O15 109.14(13) . . ?
O13 Cl4 O15 111.32(11) . . ?
O14 Cl4 O15 108.06(13) . . ?
C1 N1 Cu1 104.20(15) . . ?
C3 N2 Cu1 109.37(15) . . ?
C2 N3 C4 113.58(18) . . ?
C2 N3 C5 110.66(19) . . ?
C4 N3 C5 111.26(19) . . ?
C2 N3 Cu1 107.24(15) . . ?
C4 N3 Cu1 102.31(14) . . ?
C5 N3 Cu1 111.45(14) . . ?
C6 N4 C17 120.8(2) . . ?
C6 N4 Cu1 121.90(15) . . ?
C17 N4 Cu1 117.15(15) . . ?
C15 N5 C16 117.30(18) . . ?
C15 N5 Cu1 132.59(15) . . ?
C16 N5 Cu1 110.01(14) . . ?
C21 N6 C19 113.37(18) . . ?
C21 N6 C18 112.57(17) . . ?
C19 N6 C18 111.85(18) . . ?
N1 C1 C2 108.7(2) . . ?
N3 C2 C1 109.95(19) . . ?
N2 C3 C4 110.2(2) . . ?
N3 C4 C3 110.0(2) . . ?
N3 C5 C6 111.2(2) . . ?
N4 C6 C7 120.2(2) . . ?
N4 C6 C5 114.4(2) . . ?
C7 C6 C5 125.3(2) . . ?
C8 C7 C6 119.5(2) . . ?
C7 C8 C9 120.8(2) . . ?
C17 C9 C8 115.9(2) . . ?
C17 C9 C10 117.4(2) . . ?
C8 C9 C10 126.7(2) . . ?
C11 C10 C9 121.1(2) . . ?
C10 C11 C12 121.5(2) . . ?
C16 C12 C13 116.6(2) . . ?
C16 C12 C11 118.8(2) . . ?
C13 C12 C11 124.5(2) . . ?
C14 C13 C12 118.8(2) . . ?
C13 C14 C15 120.8(2) . . ?
N5 C15 C14 121.8(2) . . ?
N5 C15 C18 119.1(2) . . ?
C14 C15 C18 119.0(2) . . ?
N5 C16 C12 124.5(2) . . ?
N5 C16 C17 117.05(19) . . ?
C12 C16 C17 118.4(2) . . ?
N4 C17 C9 122.6(2) . . ?
N4 C17 C16 114.83(19) . . ?
C9 C17 C16 122.5(2) . . ?
N6 C18 C15 109.17(18) . . ?
N6 C19 C20 109.01(18) . . ?
N8 C20 C19 111.6(2) . . ?
N6 C21 C22 110.48(18) . . ?
N7 C22 C21 110.79(19) . . ?

loop_
_geom_bond_atom_site_label_1
_geom_bond_atom_site_label_2
_geom_bond_distance
_geom_bond_site_symmetry_2
_geom_bond_publ_flag
Cu1 N4 1.9307(18) . ?
Cu1 N2 2.024(2) . ?
Cu1 N3 2.0788(19) . ?
Cu1 N5 2.0994(18) . ?
Cu1 N1 2.181(2) . ?
Cl1 O4 1.4345(16) . ?
Cl1 O1 1.4406(18) . ?
Cl1 O2 1.4412(17) . ?
Cl1 O3 1.4446(17) . ?
Cl2 O7 1.4307(17) . ?
Cl2 O5 1.4331(17) . ?
Cl2 O8 1.4451(17) . ?
Cl2 O6 1.4456(17) . ?
Cl3 O9 1.4318(17) . ?
Cl3 O12 1.4338(17) . ?
Cl3 O11 1.4467(17) . ?
Cl3 O10 1.4496(17) . ?
Cl4 O16 1.407(2) . ?
Cl4 O13 1.4234(18) . ?
Cl4 O14 1.427(2) . ?
Cl4 O15 1.4312(18) . ?
N1 C1 1.476(3) . ?
N2 C3 1.494(3) . ?
N3 C2 1.490(3) . ?
N3 C4 1.494(3) . ?
N3 C5 1.497(3) . ?
N4 C6 1.317(3) . ?
N4 C17 1.356(3) . ?
N5 C15 1.331(3) . ?
N5 C16 1.365(3) . ?
N6 C21 1.462(3) . ?
N6 C19 1.465(3) . ?
N6 C18 1.468(3) . ?
N7 C22 1.491(3) . ?
N8 C20 1.487(3) . ?
C1 C2 1.506(3) . ?
C3 C4 1.514(4) . ?
C5 C6 1.506(3) . ?
C6 C7 1.408(3) . ?
C7 C8 1.367(4) . ?
C8 C9 1.411(4) . ?
C9 C17 1.395(3) . ?
C9 C10 1.434(3) . ?
C10 C11 1.355(4) . ?
C11 C12 1.437(3) . ?
C12 C16 1.404(3) . ?
C12 C13 1.409(3) . ?
C13 C14 1.371(3) . ?
C14 C15 1.409(3) . ?
C15 C18 1.501(3) . ?
C16 C17 1.429(3) . ?
C19 C20 1.511(3) . ?
C21 C22 1.512(3) . ?
